data_7114651
loop_
_publ_author_name
'Qing-Yuan Yang'
'Kai Wu'
'Ji-Jun Jiang'
'Chien-Wei Hsu'
'Mei Pan'
'Jean-Marie Lehn'
'Cheng-Yong Su'

_publ_section_title
;
 Pure white-light and yellow-to-blue emission tuning in single crystals of
 Dy(III) metal-organic frameworks
;
_journal_name_full Chem.Commun.
_journal_page_first 7702
_journal_paper_doi 10.1039/C4CC01763C
_journal_volume 50
_journal_year 2014
_chemical_formula_moiety 'C30 H33 Dy N6 O12'
_chemical_formula_sum 'C30 H33 Dy N6 O12'
_chemical_formula_weight 832.12
_chemical_name_systematic
;
 ?
;
_space_group_crystal_system orthorhombic
_space_group_IT_number 33
_space_group_name_Hall 'P 2c -2n'
_space_group_name_H-M_alt 'P n a 21'
_symmetry_space_group_name_Hall 'P 2c -2n'
_symmetry_space_group_name_H-M 'P n a 21'
_atom_sites_solution_hydrogens geom
_atom_sites_solution_primary direct
_atom_sites_solution_secondary difmap
_audit_creation_method SHELXL-2013
_cell_angle_alpha 90
_cell_angle_beta 90
_cell_angle_gamma 90
_cell_formula_units_Z 4
_cell_length_a 15.081(5)
_cell_length_b 16.728(5)
_cell_length_c 13.061(5)
_cell_measurement_reflns_used 4013
_cell_measurement_temperature 173(2)
_cell_measurement_theta_max 25.36
_cell_measurement_theta_min 2.70
_cell_volume 3295.0(19)
_computing_cell_refinement 'Bruker SAINT'
_computing_data_collection 'Bruker APEX2'
_computing_data_reduction 'Bruker SAINT'
_computing_molecular_graphics 'Bruker SHELXTL'
_computing_publication_material 'Bruker SHELXTL'
_computing_structure_refinement 'SHELXL-2013 (Sheldrick, 2013)'
_computing_structure_solution 'SHELXS-2013 (Sheldrick, 2013)'
_diffrn_ambient_temperature 173(2)
_diffrn_measured_fraction_theta_full 0.999
_diffrn_measured_fraction_theta_max 0.997
_diffrn_measurement_device_type 'Bruker APEX-II CCD'
_diffrn_measurement_method '\f and \w scans'
_diffrn_radiation_type MoK\a
_diffrn_radiation_wavelength 0.71073
_diffrn_reflns_av_R_equivalents 0.0593
_diffrn_reflns_av_unetI/netI 0.0836
_diffrn_reflns_Laue_measured_fraction_full 0.999
_diffrn_reflns_Laue_measured_fraction_max 0.997
_diffrn_reflns_limit_h_max 20
_diffrn_reflns_limit_h_min -19
_diffrn_reflns_limit_k_max 22
_diffrn_reflns_limit_k_min -22
_diffrn_reflns_limit_l_max 17
_diffrn_reflns_limit_l_min -17
_diffrn_reflns_number 26634
_diffrn_reflns_point_group_measured_fraction_full 0.998
_diffrn_reflns_point_group_measured_fraction_max 0.995
_diffrn_reflns_theta_full 25.242
_diffrn_reflns_theta_max 29.027
_diffrn_reflns_theta_min 1.818
_diffrn_source 'fine-focus sealed tube'
_exptl_absorpt_coefficient_mu 2.340
_exptl_absorpt_correction_T_max 0.7458
_exptl_absorpt_correction_T_min 0.6274
_exptl_absorpt_correction_type multi-scan
_exptl_absorpt_process_details sadabs
_exptl_crystal_colour colourless
_exptl_crystal_density_diffrn 1.677
_exptl_crystal_description block
_exptl_crystal_F_000 1668
_exptl_crystal_size_max 0.20
_exptl_crystal_size_mid 0.15
_exptl_crystal_size_min 0.12
_platon_squeeze_details
;
 The residual electron density was assigned to a molecule of the water
 solvent [40/4 = 10 e per asymmetric unit; one molecule of H2O
 would give 10e].
;
_refine_diff_density_max 1.318
_refine_diff_density_min -1.161
_refine_diff_density_rms 0.119
_refine_ls_abs_structure_details
;
 Flack x determined using 2426 quotients [(I+)-(I-)]/[(I+)+(I-)]
 (Parsons and Flack (2004), Acta Cryst. A60, s61).
;
_refine_ls_abs_structure_Flack 0.019(10)
_refine_ls_extinction_method none
_refine_ls_goodness_of_fit_ref 0.998
_refine_ls_hydrogen_treatment constr
_refine_ls_matrix_type full
_refine_ls_number_parameters 439
_refine_ls_number_reflns 8746
_refine_ls_number_restraints 1
_refine_ls_restrained_S_all 0.998
_refine_ls_R_factor_all 0.0810
_refine_ls_R_factor_gt 0.0481
_refine_ls_shift/su_max 0.002
_refine_ls_shift/su_mean 0.000
_refine_ls_structure_factor_coef Fsqd
_refine_ls_weighting_details 'w=1/[\s^2^(Fo^2^)+(0.0395P)^2^] where P=(Fo^2^+2Fc^2^)/3'
_refine_ls_weighting_scheme calc
_refine_ls_wR_factor_gt 0.0894
_refine_ls_wR_factor_ref 0.0981
_reflns_Friedel_coverage 0.915
_reflns_Friedel_fraction_full 0.997
_reflns_Friedel_fraction_max 0.992
_reflns_number_gt 6286
_reflns_number_total 8746
_reflns_threshold_expression 'I > 2\s(I)'
_cod_data_source_file c4cc01763c2.cif
_cod_data_source_block jmlqy140211
_cod_database_code 7114651
_shelx_space_group_comment
;
The symmetry employed for this shelxl refinement is uniquely defined
by the following loop, which should always be used as a source of
symmetry information in preference to the above space-group names.
They are only intended as comments.
;
_shelxl_version_number 2013-4

loop_
_space_group_symop_operation_xyz
'x, y, z'
'-x, -y, z+1/2'
'-x+1/2, y+1/2, z+1/2'
'x+1/2, -y+1/2, z'

loop_
_atom_site_label
_atom_site_type_symbol
_atom_site_fract_x
_atom_site_fract_y
_atom_site_fract_z
_atom_site_U_iso_or_equiv
_atom_site_adp_type
_atom_site_occupancy
_atom_site_site_symmetry_order
_atom_site_calc_flag
_atom_site_refinement_flags_posn
_atom_site_refinement_flags_adp
C1 C 1.4451(5) 0.4190(5) 0.3266(7) 0.0169(18) Uani 1 1 d . .
C2 C 1.4263(5) 0.3610(5) 0.2514(6) 0.0149(13) Uani 1 1 d . .
C3 C 1.4955(4) 0.3327(4) 0.1900(7) 0.0149(13) Uani 1 1 d . .
C4 C 1.5824(5) 0.3634(5) 0.2000(6) 0.016(2) Uani 1 1 d . .
C5 C 1.5985(5) 0.4253(5) 0.2690(8) 0.0176(18) Uani 1 1 d . .
C6 C 1.5303(5) 0.4535(5) 0.3337(7) 0.021(2) Uani 1 1 d . .
C7 C 1.5507(6) 0.5162(5) 0.4130(8) 0.025(2) Uani 1 1 d . .
H7A H 1.4994 0.5527 0.4191 0.031 Uiso 1 1 calc R U
H7B H 1.6023 0.5480 0.3898 0.031 Uiso 1 1 calc R U
C8 C 1.5712(7) 0.4808(7) 0.5178(8) 0.040(3) Uani 1 1 d . .
H8A H 1.5199 0.4501 0.5420 0.060 Uiso 1 1 calc R U
H8B H 1.5839 0.5240 0.5663 0.060 Uiso 1 1 calc R U
H8C H 1.6228 0.4455 0.5127 0.060 Uiso 1 1 calc R U
C9 C 1.3734(6) 0.4469(6) 0.3983(7) 0.023(2) Uani 1 1 d . .
H9A H 1.3401 0.3998 0.4235 0.028 Uiso 1 1 calc R U
H9B H 1.4012 0.4731 0.4582 0.028 Uiso 1 1 calc R U
C10 C 1.3379(5) 0.5631(5) 0.2859(7) 0.0199(19) Uani 1 1 d . .
H10 H 1.3990 0.5660 0.2686 0.024 Uiso 1 1 calc R U
C11 C 1.2815(5) 0.6183(5) 0.2466(7) 0.0194(19) Uani 1 1 d . .
H11 H 1.3037 0.6586 0.2023 0.023 Uiso 1 1 calc R U
C12 C 1.1900(6) 0.6164(6) 0.2707(8) 0.023(2) Uani 1 1 d . .
C13 C 1.1635(5) 0.5559(6) 0.3379(7) 0.020(2) Uani 1 1 d . .
H13 H 1.1033 0.5527 0.3587 0.024 Uiso 1 1 calc R U
C14 C 1.2238(5) 0.5006(5) 0.3747(8) 0.022(2) Uani 1 1 d . .
H14 H 1.2039 0.4593 0.4191 0.027 Uiso 1 1 calc R U
C15 C 1.3333(5) 0.3288(6) 0.2385(7) 0.023(2) Uani 1 1 d . .
H15A H 1.3023 0.3315 0.3053 0.028 Uiso 1 1 calc R U
H15B H 1.3367 0.2719 0.2182 0.028 Uiso 1 1 calc R U
C16 C 1.2778(5) 0.3751(5) 0.1574(9) 0.027(3) Uani 1 1 d . .
H16A H 1.2774 0.4322 0.1744 0.041 Uiso 1 1 calc R U
H16B H 1.2169 0.3548 0.1571 0.041 Uiso 1 1 calc R U
H16C H 1.3042 0.3676 0.0895 0.041 Uiso 1 1 calc R U
C17 C 1.4758(6) 0.2711(5) 0.1082(7) 0.0189(18) Uani 1 1 d . .
H17A H 1.4191 0.2851 0.0744 0.023 Uiso 1 1 calc R U
H17B H 1.5231 0.2732 0.0557 0.023 Uiso 1 1 calc R U
C18 C 1.4332(6) 0.1316(6) 0.0888(7) 0.025(2) Uani 1 1 d . .
H18 H 1.4086 0.1467 0.0247 0.029 Uiso 1 1 calc R U
C19 C 1.4304(6) 0.0534(6) 0.1175(8) 0.026(2) Uani 1 1 d . .
H19 H 1.4027 0.0155 0.0737 0.032 Uiso 1 1 calc R U
C20 C 1.4676(6) 0.0272(6) 0.2105(7) 0.021(2) Uani 1 1 d . .
C21 C 1.5051(6) 0.0887(5) 0.2734(7) 0.0237(18) Uani 1 1 d . .
H21 H 1.5298 0.0757 0.3382 0.028 Uiso 1 1 calc R U
C22 C 1.5051(6) 0.1656(5) 0.2400(8) 0.0230(18) Uani 1 1 d . .
H22 H 1.5310 0.2055 0.2822 0.028 Uiso 1 1 calc R U
C23 C 1.6579(5) 0.3281(6) 0.1386(7) 0.023(2) Uani 1 1 d . .
H23A H 1.6458 0.2708 0.1260 0.028 Uiso 1 1 calc R U
H23B H 1.7133 0.3318 0.1792 0.028 Uiso 1 1 calc R U
C24 C 1.6714(7) 0.3706(7) 0.0360(8) 0.035(3) Uani 1 1 d . .
H24A H 1.6178 0.3651 -0.0057 0.052 Uiso 1 1 calc R U
H24B H 1.7217 0.3464 -0.0001 0.052 Uiso 1 1 calc R U
H24C H 1.6835 0.4274 0.0480 0.052 Uiso 1 1 calc R U
C25 C 1.6871(5) 0.4671(5) 0.2676(8) 0.026(2) Uani 1 1 d . .
H25A H 1.7184 0.4524 0.2037 0.031 Uiso 1 1 calc R U
H25B H 1.6767 0.5255 0.2657 0.031 Uiso 1 1 calc R U
C26 C 1.7546(6) 0.3751(6) 0.3917(8) 0.025(2) Uani 1 1 d . .
H26 H 1.7150 0.3346 0.3693 0.030 Uiso 1 1 calc R U
C27 C 1.8183(6) 0.3563(6) 0.4592(8) 0.029(2) Uani 1 1 d . .
H27 H 1.8219 0.3032 0.4847 0.035 Uiso 1 1 calc R U
C28 C 1.8804(6) 0.4144(6) 0.4934(8) 0.028(2) Uani 1 1 d . .
C29 C 1.8633(6) 0.4921(6) 0.4609(8) 0.032(2) Uani 1 1 d . .
H29 H 1.8979 0.5349 0.4869 0.038 Uiso 1 1 calc R U
C30 C 1.7986(6) 0.5073(6) 0.3932(8) 0.026(2) Uani 1 1 d . .
H30 H 1.7897 0.5608 0.3710 0.031 Uiso 1 1 calc R U
N1 N 1.3099(4) 0.5042(4) 0.3490(6) 0.0174(15) Uani 1 1 d . .
N2 N 1.4696(5) 0.1878(4) 0.1487(5) 0.0183(19) Uani 1 1 d . .
N3 N 1.7454(4) 0.4489(4) 0.3552(6) 0.0209(17) Uani 1 1 d . .
N4 N 0.8997(5) 0.6923(4) 0.3704(6) 0.0185(17) Uani 1 1 d . .
N5 N 1.0650(6) 0.8329(5) 0.1510(6) 0.034(2) Uani 1 1 d . .
N6 N 0.8552(7) 0.6898(6) 0.0170(9) 0.034(3) Uani 1 1 d . .
O1 O 1.1357(4) 0.6670(4) 0.2341(6) 0.0304(16) Uani 1 1 d . .
O2 O 1.4689(4) -0.0455(4) 0.2390(5) 0.0238(14) Uani 1 1 d . .
O3 O 1.9475(5) 0.3972(4) 0.5466(6) 0.0381(19) Uani 1 1 d . .
O4 O 0.8583(5) 0.6940(5) 0.2859(6) 0.0302(19) Uani 1 1 d . .
O5 O 0.9813(4) 0.6871(4) 0.3674(5) 0.0302(16) Uani 1 1 d . .
O6 O 0.8584(5) 0.6944(5) 0.4496(6) 0.043(2) Uani 1 1 d . .
O7 O 1.0145(5) 0.8140(4) 0.2261(6) 0.0347(17) Uani 1 1 d . .
O8 O 1.0757(5) 0.7821(4) 0.0828(6) 0.0340(17) Uani 1 1 d . .
O9 O 1.1004(6) 0.8982(5) 0.1477(6) 0.060(3) Uani 1 1 d . .
O10 O 0.8943(5) 0.7480(5) 0.0546(7) 0.046(2) Uani 1 1 d . .
O11 O 0.8623(5) 0.6263(4) 0.0664(6) 0.0375(19) Uani 1 1 d . .
O12 O 0.8102(7) 0.6945(5) -0.0591(8) 0.059(3) Uani 1 1 d . .
Dy1 Dy 0.99197(2) 0.67312(2) 0.17605(6) 0.01968(10) Uani 1 1 d . .

loop_
_atom_site_aniso_label
_atom_site_aniso_U_11
_atom_site_aniso_U_22
_atom_site_aniso_U_33
_atom_site_aniso_U_23
_atom_site_aniso_U_13
_atom_site_aniso_U_12
C1 0.018(4) 0.014(4) 0.018(5) 0.007(4) -0.002(3) 0.005(3)
C2 0.020(2) 0.014(2) 0.011(4) 0.002(3) -0.002(2) 0.002(2)
C3 0.020(2) 0.014(2) 0.011(4) 0.002(3) -0.002(2) 0.002(2)
C4 0.021(3) 0.013(4) 0.014(6) 0.009(3) 0.001(3) 0.001(3)
C5 0.019(4) 0.008(4) 0.026(5) 0.009(4) -0.006(4) 0.000(3)
C6 0.021(4) 0.013(4) 0.028(5) 0.007(4) -0.012(4) 0.003(3)
C7 0.022(4) 0.015(5) 0.040(7) -0.007(5) -0.007(4) 0.002(3)
C8 0.042(6) 0.046(7) 0.033(7) -0.014(6) -0.010(5) 0.001(5)
C9 0.024(4) 0.025(5) 0.021(5) 0.000(4) -0.006(4) 0.007(4)
C10 0.019(4) 0.018(5) 0.023(5) -0.007(4) 0.001(4) -0.005(3)
C11 0.022(4) 0.015(4) 0.022(5) -0.002(4) -0.003(3) -0.001(3)
C12 0.025(4) 0.018(5) 0.026(5) -0.006(4) -0.005(4) 0.000(4)
C13 0.014(4) 0.027(5) 0.020(5) -0.005(4) -0.002(3) -0.001(4)
C14 0.022(4) 0.019(5) 0.025(5) -0.003(4) 0.002(4) -0.006(3)
C15 0.021(4) 0.023(5) 0.026(5) -0.004(5) 0.004(3) -0.005(4)
C16 0.021(3) 0.027(5) 0.034(9) -0.013(5) -0.007(4) 0.000(3)
C17 0.024(4) 0.017(4) 0.016(4) 0.001(4) 0.000(3) 0.001(3)
C18 0.031(5) 0.026(5) 0.017(5) -0.006(4) -0.002(4) -0.003(4)
C19 0.036(5) 0.017(5) 0.027(6) -0.002(4) -0.008(4) -0.004(4)
C20 0.027(4) 0.015(5) 0.020(5) -0.005(4) 0.006(3) -0.001(3)
C21 0.029(5) 0.018(4) 0.024(5) 0.001(4) -0.006(4) 0.002(4)
C22 0.027(5) 0.021(5) 0.021(5) -0.003(4) -0.003(4) -0.003(4)
C23 0.022(4) 0.024(5) 0.024(5) 0.003(4) 0.005(3) 0.004(4)
C24 0.038(5) 0.035(6) 0.032(6) 0.011(5) 0.007(5) 0.001(5)
C25 0.018(4) 0.020(5) 0.040(6) 0.010(5) -0.011(4) -0.003(3)
C26 0.020(4) 0.022(5) 0.034(6) 0.008(5) -0.006(4) -0.006(4)
C27 0.040(5) 0.017(5) 0.031(6) 0.008(5) -0.010(5) -0.004(4)
C28 0.024(5) 0.030(6) 0.028(6) 0.006(5) -0.002(4) -0.003(4)
C29 0.029(5) 0.023(5) 0.043(7) -0.002(5) -0.011(5) -0.003(4)
C30 0.024(4) 0.012(5) 0.040(7) 0.007(5) -0.004(4) -0.003(3)
N1 0.015(3) 0.017(4) 0.020(4) -0.006(3) -0.004(3) 0.001(3)
N2 0.021(3) 0.013(4) 0.021(6) -0.002(3) 0.000(3) 0.000(2)
N3 0.016(3) 0.018(4) 0.029(5) 0.003(4) -0.006(3) 0.000(3)
N4 0.020(4) 0.019(4) 0.016(4) -0.004(3) 0.003(3) -0.001(3)
N5 0.047(5) 0.023(4) 0.033(7) 0.002(4) -0.008(4) -0.006(4)
N6 0.037(5) 0.016(5) 0.049(7) -0.011(5) -0.018(5) 0.007(4)
O1 0.017(3) 0.026(4) 0.048(4) 0.006(4) -0.006(3) 0.005(3)
O2 0.032(3) 0.017(3) 0.023(4) -0.002(3) 0.000(3) 0.002(3)
O3 0.034(4) 0.031(4) 0.050(5) 0.017(4) -0.023(3) -0.009(3)
O4 0.029(4) 0.024(4) 0.037(5) -0.001(4) 0.002(4) 0.004(3)
O5 0.032(3) 0.038(4) 0.020(3) -0.006(3) -0.003(3) 0.001(3)
O6 0.043(4) 0.053(5) 0.034(5) -0.018(4) 0.011(4) -0.007(4)
O7 0.046(4) 0.022(4) 0.036(4) -0.005(3) 0.005(3) -0.001(3)
O8 0.042(4) 0.023(4) 0.037(5) 0.002(4) 0.004(3) -0.004(3)
O9 0.106(7) 0.032(5) 0.041(7) 0.005(4) -0.013(4) -0.036(4)
O10 0.054(5) 0.029(4) 0.056(6) 0.004(4) -0.031(4) 0.000(4)
O11 0.046(4) 0.028(4) 0.038(5) -0.002(4) -0.016(4) 0.005(3)
O12 0.083(7) 0.032(5) 0.061(7) -0.005(5) -0.049(6) 0.006(5)
Dy1 0.02044(14) 0.01568(14) 0.02293(16) -0.0019(4) -0.0010(4) 0.00197(14)

loop_
_atom_type_symbol
_atom_type_description
_atom_type_scat_dispersion_real
_atom_type_scat_dispersion_imag
_atom_type_scat_source
C C 0.0033 0.0016 'International Tables Vol C Tables 4.2.6.8 and 6.1.1.4'
H H 0.0000 0.0000 'International Tables Vol C Tables 4.2.6.8 and 6.1.1.4'
N N 0.0061 0.0033 'International Tables Vol C Tables 4.2.6.8 and 6.1.1.4'
O O 0.0106 0.0060 'International Tables Vol C Tables 4.2.6.8 and 6.1.1.4'
Dy Dy -0.1892 4.4098 'International Tables Vol C Tables 4.2.6.8 and 6.1.1.4'

loop_
_geom_angle_atom_site_label_1
_geom_angle_atom_site_label_2
_geom_angle_atom_site_label_3
_geom_angle
_geom_angle_site_symmetry_1
_geom_angle_site_symmetry_3
C2 C1 C6 120.6(8) . .
C2 C1 C9 120.2(7) . .
C6 C1 C9 119.1(8) . .
C3 C2 C1 118.9(7) . .
C3 C2 C15 120.5(8) . .
C1 C2 C15 120.6(8) . .
C2 C3 C4 121.0(7) . .
C2 C3 C17 119.3(6) . .
C4 C3 C17 119.6(7) . .
C5 C4 C3 119.4(7) . .
C5 C4 C23 120.1(7) . .
C3 C4 C23 120.5(7) . .
C4 C5 C6 120.6(7) . .
C4 C5 C25 119.4(8) . .
C6 C5 C25 119.8(8) . .
C1 C6 C5 119.1(8) . .
C1 C6 C7 121.1(8) . .
C5 C6 C7 119.7(7) . .
C6 C7 C8 112.9(8) . .
C6 C7 H7A 109.0 . .
C8 C7 H7A 109.0 . .
C6 C7 H7B 109.0 . .
C8 C7 H7B 109.0 . .
H7A C7 H7B 107.8 . .
C7 C8 H8A 109.5 . .
C7 C8 H8B 109.5 . .
H8A C8 H8B 109.5 . .
C7 C8 H8C 109.5 . .
H8A C8 H8C 109.5 . .
H8B C8 H8C 109.5 . .
N1 C9 C1 112.9(7) . .
N1 C9 H9A 109.0 . .
C1 C9 H9A 109.0 . .
N1 C9 H9B 109.0 . .
C1 C9 H9B 109.0 . .
H9A C9 H9B 107.8 . .
N1 C10 C11 122.1(8) . .
N1 C10 H10 118.9 . .
C11 C10 H10 118.9 . .
C10 C11 C12 120.8(9) . .
C10 C11 H11 119.6 . .
C12 C11 H11 119.6 . .
O1 C12 C13 122.3(8) . .
O1 C12 C11 122.0(9) . .
C13 C12 C11 115.8(8) . .
C14 C13 C12 120.9(8) . .
C14 C13 H13 119.5 . .
C12 C13 H13 119.5 . .
N1 C14 C13 121.3(9) . .
N1 C14 H14 119.4 . .
C13 C14 H14 119.4 . .
C2 C15 C16 113.4(7) . .
C2 C15 H15A 108.9 . .
C16 C15 H15A 108.9 . .
C2 C15 H15B 108.9 . .
C16 C15 H15B 108.9 . .
H15A C15 H15B 107.7 . .
C15 C16 H16A 109.5 . .
C15 C16 H16B 109.5 . .
H16A C16 H16B 109.5 . .
C15 C16 H16C 109.5 . .
H16A C16 H16C 109.5 . .
H16B C16 H16C 109.5 . .
N2 C17 C3 113.4(7) . .
N2 C17 H17A 108.9 . .
C3 C17 H17A 108.9 . .
N2 C17 H17B 108.9 . .
C3 C17 H17B 108.9 . .
H17A C17 H17B 107.7 . .
N2 C18 C19 121.7(9) . .
N2 C18 H18 119.1 . .
C19 C18 H18 119.1 . .
C18 C19 C20 121.7(9) . .
C18 C19 H19 119.2 . .
C20 C19 H19 119.2 . .
O2 C20 C19 123.8(8) . .
O2 C20 C21 120.9(8) . .
C19 C20 C21 115.3(9) . .
C22 C21 C20 119.7(9) . .
C22 C21 H21 120.1 . .
C20 C21 H21 120.1 . .
N2 C22 C21 122.7(9) . .
N2 C22 H22 118.6 . .
C21 C22 H22 118.6 . .
C4 C23 C24 112.5(7) . .
C4 C23 H23A 109.1 . .
C24 C23 H23A 109.1 . .
C4 C23 H23B 109.1 . .
C24 C23 H23B 109.1 . .
H23A C23 H23B 107.8 . .
C23 C24 H24A 109.5 . .
C23 C24 H24B 109.5 . .
H24A C24 H24B 109.5 . .
C23 C24 H24C 109.5 . .
H24A C24 H24C 109.5 . .
H24B C24 H24C 109.5 . .
N3 C25 C5 115.0(8) . .
N3 C25 H25A 108.5 . .
C5 C25 H25A 108.5 . .
N3 C25 H25B 108.5 . .
C5 C25 H25B 108.5 . .
H25A C25 H25B 107.5 . .
N3 C26 C27 121.9(9) . .
N3 C26 H26 119.0 . .
C27 C26 H26 119.0 . .
C26 C27 C28 121.2(9) . .
C26 C27 H27 119.4 . .
C28 C27 H27 119.4 . .
O3 C28 C29 122.0(9) . .
O3 C28 C27 123.1(9) . .
C29 C28 C27 114.9(9) . .
C30 C29 C28 120.9(9) . .
C30 C29 H29 119.6 . .
C28 C29 H29 119.6 . .
C29 C30 N3 122.3(9) . .
C29 C30 H30 118.8 . .
N3 C30 H30 118.8 . .
C14 N1 C10 119.1(7) . .
C14 N1 C9 118.8(8) . .
C10 N1 C9 121.8(7) . .
C18 N2 C22 118.8(8) . .
C18 N2 C17 118.3(8) . .
C22 N2 C17 122.8(7) . .
C26 N3 C30 118.3(8) . .
C26 N3 C25 122.2(8) . .
C30 N3 C25 119.1(7) . .
O6 N4 O5 122.9(9) . .
O6 N4 O4 119.4(8) . .
O5 N4 O4 117.7(8) . .
O6 N4 Dy1 174.8(7) . .
O5 N4 Dy1 59.2(4) . .
O4 N4 Dy1 58.6(4) . .
O9 N5 O8 122.2(9) . .
O9 N5 O7 120.6(9) . .
O8 N5 O7 117.1(8) . .
O9 N5 Dy1 174.3(7) . .
O8 N5 Dy1 60.1(5) . .
O7 N5 Dy1 57.4(4) . .
O12 N6 O10 122.9(10) . .
O12 N6 O11 122.0(10) . .
O10 N6 O11 115.0(9) . .
O12 N6 Dy1 169.5(10) . .
O10 N6 Dy1 57.3(5) . .
O11 N6 Dy1 59.6(5) . .
C12 O1 Dy1 139.6(6) . .
C20 O2 Dy1 141.3(6) . 4
C28 O3 Dy1 149.1(7) . 2_865
N4 O4 Dy1 95.7(5) . .
N4 O5 Dy1 95.9(5) . .
N5 O7 Dy1 96.6(5) . .
N5 O8 Dy1 94.8(6) . .
N6 O10 Dy1 98.0(6) . .
N6 O11 Dy1 95.4(6) . .
O3 Dy1 O1 80.9(3) 2_864 .
O3 Dy1 O2 81.1(2) 2_864 4_455
O1 Dy1 O2 89.1(2) . 4_455
O3 Dy1 O7 129.9(2) 2_864 .
O1 Dy1 O7 80.0(2) . .
O2 Dy1 O7 143.8(3) 4_455 .
O3 Dy1 O4 146.2(3) 2_864 .
O1 Dy1 O4 125.3(3) . .
O2 Dy1 O4 78.7(2) 4_455 .
O7 Dy1 O4 80.0(3) . .
O3 Dy1 O10 91.4(3) 2_864 .
O1 Dy1 O10 141.9(3) . .
O2 Dy1 O10 126.8(2) 4_455 .
O7 Dy1 O10 76.7(3) . .
O4 Dy1 O10 79.6(3) . .
O3 Dy1 O5 145.1(3) 2_864 .
O1 Dy1 O5 74.7(2) . .
O2 Dy1 O5 73.9(2) 4_455 .
O7 Dy1 O5 70.0(2) . .
O4 Dy1 O5 50.6(2) . .
O10 Dy1 O5 123.1(3) . .
O3 Dy1 O8 79.2(3) 2_864 .
O1 Dy1 O8 73.8(2) . .
O2 Dy1 O8 155.6(2) 4_455 .
O7 Dy1 O8 51.0(2) . .
O4 Dy1 O8 125.3(2) . .
O10 Dy1 O8 68.1(3) . .
O5 Dy1 O8 116.3(2) . .
O3 Dy1 O11 74.3(3) 2_864 .
O1 Dy1 O11 153.6(3) . .
O2 Dy1 O11 78.5(2) 4_455 .
O7 Dy1 O11 123.2(2) . .
O4 Dy1 O11 75.3(3) . .
O10 Dy1 O11 49.1(2) . .
O5 Dy1 O11 122.6(2) . .
O8 Dy1 O11 109.5(3) . .
O3 Dy1 N5 104.0(2) 2_864 .
O1 Dy1 N5 73.8(2) . .
O2 Dy1 N5 160.8(2) 4_455 .
O7 Dy1 N5 26.0(2) . .
O4 Dy1 N5 104.0(3) . .
O10 Dy1 N5 72.0(2) . .
O5 Dy1 N5 92.9(2) . .
O8 Dy1 N5 25.2(2) . .
O11 Dy1 N5 120.7(2) . .
O3 Dy1 N4 154.8(2) 2_864 .
O1 Dy1 N4 99.7(2) . .
O2 Dy1 N4 73.7(2) 4_455 .
O7 Dy1 N4 74.3(2) . .
O4 Dy1 N4 25.7(2) . .
O10 Dy1 N4 102.5(3) . .
O5 Dy1 N4 24.9(2) . .
O8 Dy1 N4 125.4(2) . .
O11 Dy1 N4 99.0(2) . .
N5 Dy1 N4 100.2(2) . .
O3 Dy1 N6 78.7(3) 2_864 .
O1 Dy1 N6 154.0(3) . .
O2 Dy1 N6 103.5(3) 4_455 .
O7 Dy1 N6 101.1(3) . .
O4 Dy1 N6 80.0(3) . .
O10 Dy1 N6 24.7(2) . .
O5 Dy1 N6 130.4(3) . .
O8 Dy1 N6 86.6(3) . .
O11 Dy1 N6 25.0(2) . .
N5 Dy1 N6 95.7(3) . .
N4 Dy1 N6 105.7(3) . .

loop_
_geom_bond_atom_site_label_1
_geom_bond_atom_site_label_2
_geom_bond_distance
_geom_bond_site_symmetry_2
C1 C2 1.410(12) .
C1 C6 1.411(11) .
C1 C9 1.504(12) .
C2 C3 1.398(11) .
C2 C15 1.513(11) .
C3 C4 1.414(9) .
C3 C17 1.513(12) .
C4 C5 1.393(12) .
C4 C23 1.513(11) .
C5 C6 1.413(13) .
C5 C25 1.509(11) .
C6 C7 1.505(13) .
C7 C8 1.523(14) .
C7 H7A 0.9900 .
C7 H7B 0.9900 .
C8 H8A 0.9800 .
C8 H8B 0.9800 .
C8 H8C 0.9800 .
C9 N1 1.501(11) .
C9 H9A 0.9900 .
C9 H9B 0.9900 .
C10 N1 1.353(11) .
C10 C11 1.355(12) .
C10 H10 0.9500 .
C11 C12 1.416(11) .
C11 H11 0.9500 .
C12 O1 1.271(11) .
C12 C13 1.398(13) .
C13 C14 1.383(12) .
C13 H13 0.9500 .
C14 N1 1.342(10) .
C14 H14 0.9500 .
C15 C16 1.556(13) .
C15 H15A 0.9900 .
C15 H15B 0.9900 .
C16 H16A 0.9800 .
C16 H16B 0.9800 .
C16 H16C 0.9800 .
C17 N2 1.493(11) .
C17 H17A 0.9900 .
C17 H17B 0.9900 .
C18 N2 1.341(11) .
C18 C19 1.362(13) .
C18 H18 0.9500 .
C19 C20 1.408(13) .
C19 H19 0.9500 .
C20 O2 1.271(11) .
C20 C21 1.433(12) .
C21 C22 1.359(12) .
C21 H21 0.9500 .
C22 N2 1.359(12) .
C22 H22 0.9500 .
C23 C24 1.531(13) .
C23 H23A 0.9900 .
C23 H23B 0.9900 .
C24 H24A 0.9800 .
C24 H24B 0.9800 .
C24 H24C 0.9800 .
C25 N3 1.475(11) .
C25 H25A 0.9900 .
C25 H25B 0.9900 .
C26 N3 1.330(11) .
C26 C27 1.341(13) .
C26 H26 0.9500 .
C27 C28 1.422(13) .
C27 H27 0.9500 .
C28 O3 1.260(11) .
C28 C29 1.392(14) .
C29 C30 1.341(12) .
C29 H29 0.9500 .
C30 N3 1.358(11) .
C30 H30 0.9500 .
N4 O6 1.208(10) .
N4 O5 1.235(9) .
N4 O4 1.268(11) .
N4 Dy1 2.912(8) .
N5 O9 1.216(10) .
N5 O8 1.242(11) .
N5 O7 1.282(10) .
N5 Dy1 2.910(9) .
N6 O12 1.206(12) .
N6 O10 1.240(11) .
N6 O11 1.247(12) .
N6 Dy1 2.941(10) .
O1 Dy1 2.299(6) .
O2 Dy1 2.314(6) 4
O3 Dy1 2.253(7) 2_865
O4 Dy1 2.498(8) .
O5 Dy1 2.515(7) .
O7 Dy1 2.468(7) .
O8 Dy1 2.530(7) .
O10 Dy1 2.500(7) .
O11 Dy1 2.547(7) .
Dy1 O3 2.253(7) 2_864
Dy1 O2 2.314(6) 4_455

loop_
_geom_torsion_atom_site_label_1
_geom_torsion_atom_site_label_2
_geom_torsion_atom_site_label_3
_geom_torsion_atom_site_label_4
_geom_torsion
_geom_torsion_site_symmetry_4
C6 C1 C2 C3 5.9(12) .
C9 C1 C2 C3 -176.1(8) .
C6 C1 C2 C15 -175.2(8) .
C9 C1 C2 C15 2.8(12) .
C1 C2 C3 C4 -2.3(12) .
C15 C2 C3 C4 178.8(8) .
C1 C2 C3 C17 -179.3(8) .
C15 C2 C3 C17 1.7(12) .
C2 C3 C4 C5 -2.9(12) .
C17 C3 C4 C5 174.2(8) .
C2 C3 C4 C23 175.5(8) .
C17 C3 C4 C23 -7.5(11) .
C3 C4 C5 C6 4.5(12) .
C23 C4 C5 C6 -173.9(8) .
C3 C4 C5 C25 -170.1(7) .
C23 C4 C5 C25 11.6(12) .
C2 C1 C6 C5 -4.3(13) .
C9 C1 C6 C5 177.7(8) .
C2 C1 C6 C7 179.3(8) .
C9 C1 C6 C7 1.2(12) .
C4 C5 C6 C1 -0.9(13) .
C25 C5 C6 C1 173.6(8) .
C4 C5 C6 C7 175.5(8) .
C25 C5 C6 C7 -10.0(12) .
C1 C6 C7 C8 81.5(10) .
C5 C6 C7 C8 -94.9(10) .
C2 C1 C9 N1 -76.6(10) .
C6 C1 C9 N1 101.4(9) .
N1 C10 C11 C12 0.2(14) .
C10 C11 C12 O1 -179.4(9) .
C10 C11 C12 C13 1.2(13) .
O1 C12 C13 C14 178.6(9) .
C11 C12 C13 C14 -2.1(13) .
C12 C13 C14 N1 1.5(14) .
C3 C2 C15 C16 -88.3(10) .
C1 C2 C15 C16 92.8(10) .
C2 C3 C17 N2 -80.7(9) .
C4 C3 C17 N2 102.2(8) .
N2 C18 C19 C20 -1.5(14) .
C18 C19 C20 O2 -177.9(9) .
C18 C19 C20 C21 2.2(13) .
O2 C20 C21 C22 178.2(8) .
C19 C20 C21 C22 -1.9(13) .
C20 C21 C22 N2 1.0(14) .
C5 C4 C23 C24 -90.5(10) .
C3 C4 C23 C24 91.2(10) .
C4 C5 C25 N3 -108.0(10) .
C6 C5 C25 N3 77.4(11) .
N3 C26 C27 C28 -1.3(16) .
C26 C27 C28 O3 -171.0(10) .
C26 C27 C28 C29 7.0(16) .
O3 C28 C29 C30 170.9(10) .
C27 C28 C29 C30 -7.1(16) .
C28 C29 C30 N3 1.8(16) .
C13 C14 N1 C10 0.0(13) .
C13 C14 N1 C9 174.8(8) .
C11 C10 N1 C14 -0.9(13) .
C11 C10 N1 C9 -175.5(8) .
C1 C9 N1 C14 143.6(8) .
C1 C9 N1 C10 -41.8(11) .
C19 C18 N2 C22 0.4(13) .
C19 C18 N2 C17 175.6(8) .
C21 C22 N2 C18 -0.2(13) .
C21 C22 N2 C17 -175.1(8) .
C3 C17 N2 C18 165.2(7) .
C3 C17 N2 C22 -19.9(11) .
C27 C26 N3 C30 -4.5(15) .
C27 C26 N3 C25 168.4(10) .
C29 C30 N3 C26 4.3(15) .
C29 C30 N3 C25 -168.8(9) .
C5 C25 N3 C26 42.3(13) .
C5 C25 N3 C30 -144.8(9) .
C13 C12 O1 Dy1 -37.2(16) .
C11 C12 O1 Dy1 143.4(8) .
C19 C20 O2 Dy1 40.9(14) 4
C21 C20 O2 Dy1 -139.2(8) 4
C29 C28 O3 Dy1 140.8(11) 2_865
C27 C28 O3 Dy1 -41(2) 2_865
O6 N4 O4 Dy1 -174.4(7) .
O5 N4 O4 Dy1 4.3(8) .
O6 N4 O5 Dy1 174.4(8) .
O4 N4 O5 Dy1 -4.3(8) .
O9 N5 O7 Dy1 -173.7(8) .
O8 N5 O7 Dy1 6.5(9) .
O9 N5 O8 Dy1 173.8(9) .
O7 N5 O8 Dy1 -6.3(8) .
O12 N6 O10 Dy1 -167.5(12) .
O11 N6 O10 Dy1 15.8(11) .
O12 N6 O11 Dy1 167.9(11) .
O10 N6 O11 Dy1 -15.5(11) .

loop_
_platon_squeeze_void_nr
_platon_squeeze_void_average_x
_platon_squeeze_void_average_y
_platon_squeeze_void_average_z
_platon_squeeze_void_volume
_platon_squeeze_void_count_electrons
1 0.166 0.796 0.384 23.0 10.2
2 0.666 0.704 0.384 23.0 9.5
3 0.334 0.296 0.884 22.9 10.2
4 0.834 0.204 0.884 23.0 9.6
